data_1544680
loop_
_publ_author_name
'Kato, T.'
'Miura, Y.'

_publ_section_title
;
 The crystal structures of adamite and paradamite
;
_journal_name_full 'Mineralogical Journal'
_journal_page_first 320
_journal_page_last 328
_journal_volume 8
_journal_year 1977
_chemical_formula_sum 'As H O5 Zn2'
_chemical_name_common Zn2(OH)AsO4
_chemical_name_mineral adamite
_space_group_IT_number 58
_space_group_name_H-M_alt 'P n n m'
_symmetry_space_group_name_Hall '-P 2 2n'
_symmetry_space_group_name_H-M 'P n n m'
_cell_angle_alpha 90
_cell_angle_beta 90
_cell_angle_gamma 90
_cell_formula_units_Z 4
_cell_length_a 8.386(5)
_cell_length_b 8.552(4)
_cell_length_c 6.036(4)
_cell_volume 432.9(4)
_cod_data_source_file adamite_older.cif
_cod_data_source_block adamite
_cod_original_formula_sum 'Zn2 As H O5'
_cod_database_code 1544680

loop_
_space_group_symop_operation_xyz
'x, y, z'
'-x, -y, -z'
'-x, -y, z'
'x, y, -z'
'-x+1/2, y+1/2, -z+1/2'
'x+1/2, -y+1/2, z+1/2'
'x+1/2, -y+1/2, -z+1/2'
'-x+1/2, y+1/2, z+1/2'

loop_
_atom_site_label
_atom_site_occupancy
_atom_site_fract_x
_atom_site_fract_y
_atom_site_fract_z
_atom_site_adp_type
_atom_site_B_iso_or_equiv
_atom_site_type_symbol
Zn1 1.0 0.000000 0.000000 0.2478(4) Biso 0.880000 Zn
Zn2 1.0 0.3674(2) 0.1366(2) 0.500000 Biso 0.590000 Zn
As 1.0 0.2503(2) 0.2582(2) 0.000000 Biso 0.470000 As
OH 1.0 0.394(2) 0.3760(10) 0.500000 Biso 0.960000 O
O2 1.0 0.424(2) 0.3570(10) 0.000000 Biso 0.910000 O
O3 1.0 0.104(2) 0.394(2) 0.000000 Biso 1.330000 O
O4 1.0 0.2310(10) 0.1414(9) 0.2230(10) Biso 1.090000 O
